data_7057295
loop_
_publ_author_name
'Liu, Xiangyu'
'Ma, Xiufang'
'Cen, Peipei'
'An, Fengqing'
'Wang, Zheng'
'Song, Weiming'
'Zhang, Yi-Quan'

_publ_section_title
;
 One-dimensional cobalt(ii) coordination polymer featuring
 single-ion-magnet-type field-induced slow magnetic relaxation
;
_journal_issue 12
_journal_name_full 'New Journal of Chemistry'
_journal_page_first 9612
_journal_paper_doi 10.1039/C8NJ01236A
_journal_volume 42
_journal_year 2018
_chemical_formula_moiety 'C32 H32 Co N8 O6, 2(H2 O)'
_chemical_formula_sum 'C32 H36 Co N8 O8'
_chemical_formula_weight 719.62
_space_group_crystal_system triclinic
_space_group_IT_number 2
_space_group_name_Hall '-P 1'
_space_group_name_H-M_alt 'P -1'
_symmetry_space_group_name_Hall '-P 1'
_symmetry_space_group_name_H-M 'P -1'
_atom_sites_solution_hydrogens mixed
_audit_creation_date 2015-12-03
_audit_creation_method
;
Olex2 1.2
(compiled 2015.09.30 svn.r3233 for OlexSys, GUI svn.r5103)
;
_audit_update_record
;
2018-02-01 deposited with the CCDC.
2018-04-17 downloaded from the CCDC.
;
_cell_angle_alpha 74.149(5)
_cell_angle_beta 89.728(5)
_cell_angle_gamma 78.065(6)
_cell_formula_units_Z 1
_cell_length_a 8.6876(6)
_cell_length_b 8.8285(6)
_cell_length_c 11.1967(5)
_cell_measurement_reflns_used 3965
_cell_measurement_temperature 293(2)
_cell_measurement_theta_max 28.9390
_cell_measurement_theta_min 3.1320
_cell_volume 807.03(9)
_computing_cell_refinement
;
CrysAlisPro, Agilent Technologies,
Version 1.171.36.32 (release 02-08-2013 CrysAlis171 .NET)
(compiled Aug  2 2013,16:46:58)
;
_computing_data_collection
;
CrysAlisPro, Agilent Technologies,
Version 1.171.36.32 (release 02-08-2013 CrysAlis171 .NET)
(compiled Aug  2 2013,16:46:58)
;
_computing_data_reduction
;
CrysAlisPro, Agilent Technologies,
Version 1.171.36.32 (release 02-08-2013 CrysAlis171 .NET)
(compiled Aug  2 2013,16:46:58)
;
_computing_molecular_graphics 'Olex2 (Dolomanov et al., 2009)'
_computing_publication_material 'Olex2 (Dolomanov et al., 2009)'
_computing_structure_refinement 'ShelXL (Sheldrick, 2015)'
_computing_structure_solution 'ShelXT (Sheldrick, 2008)'
_diffrn_ambient_temperature 293(2)
_diffrn_detector_area_resol_mean 16.1213
_diffrn_measured_fraction_theta_full 0.999
_diffrn_measured_fraction_theta_max 0.868
_diffrn_measurement_details
;
#__ type_ start__ end____ width___ exp.time_
  1 omega  -12.00   26.00   1.0000   13.0000
omega____ theta____ kappa____ phi______ frames
    -       17.8866   77.0000  120.0000 38

#__ type_ start__ end____ width___ exp.time_
  2 omega  -47.00    9.00   1.0000   13.0000
omega____ theta____ kappa____ phi______ frames
    -       17.8866  -57.0000 -150.0000 56

#__ type_ start__ end____ width___ exp.time_
  3 omega  -27.00   44.00   1.0000   13.0000
omega____ theta____ kappa____ phi______ frames
    -       17.8866  -37.0000   90.0000 71

#__ type_ start__ end____ width___ exp.time_
  4 omega  -24.00   58.00   1.0000   13.0000
omega____ theta____ kappa____ phi______ frames
    -       17.8866  -99.0000    0.0000 82

#__ type_ start__ end____ width___ exp.time_
  5 omega  -24.00    6.00   1.0000   13.0000
omega____ theta____ kappa____ phi______ frames
    -       17.8866   19.0000  -60.0000 30

#__ type_ start__ end____ width___ exp.time_
  6 omega   42.00   91.00   1.0000   13.0000
omega____ theta____ kappa____ phi______ frames
    -       17.8866   19.0000  -60.0000 49

#__ type_ start__ end____ width___ exp.time_
  7 omega  -25.00   23.00   1.0000   13.0000
omega____ theta____ kappa____ phi______ frames
    -      -18.6679  -99.0000 -150.0000 48

#__ type_ start__ end____ width___ exp.time_
  8 omega   -4.00   87.00   1.0000   13.0000
omega____ theta____ kappa____ phi______ frames
    -       17.8866   57.0000  150.0000 91

#__ type_ start__ end____ width___ exp.time_
  9 omega  -51.00   38.00   1.0000   13.0000
omega____ theta____ kappa____ phi______ frames
    -       17.8866  -57.0000   30.0000 89

#__ type_ start__ end____ width___ exp.time_
 10 omega   35.00   86.00   1.0000   13.0000
omega____ theta____ kappa____ phi______ frames
    -       17.8866  178.0000  -30.0000 51

#__ type_ start__ end____ width___ exp.time_
 11 omega  -25.00   23.00   1.0000   13.0000
omega____ theta____ kappa____ phi______ frames
    -      -18.6679  -99.0000  -30.0000 48
;
_diffrn_measurement_device_type 'Xcalibur, Eos, Gemini'
_diffrn_measurement_method '\w scans'
_diffrn_orient_matrix_UB_11 0.0540584000
_diffrn_orient_matrix_UB_12 0.0481368000
_diffrn_orient_matrix_UB_13 0.0057532000
_diffrn_orient_matrix_UB_21 0.0035239000
_diffrn_orient_matrix_UB_22 -0.0317492000
_diffrn_orient_matrix_UB_23 0.0655935000
_diffrn_orient_matrix_UB_31 0.0636402000
_diffrn_orient_matrix_UB_32 -0.0631163000
_diffrn_orient_matrix_UB_33 -0.0037581000
_diffrn_radiation_monochromator graphite
_diffrn_radiation_type MoK\a
_diffrn_radiation_wavelength 0.71073
_diffrn_reflns_av_R_equivalents 0.0262
_diffrn_reflns_av_unetI/netI 0.0321
_diffrn_reflns_Laue_measured_fraction_full 0.999
_diffrn_reflns_Laue_measured_fraction_max 0.868
_diffrn_reflns_limit_h_max 11
_diffrn_reflns_limit_h_min -11
_diffrn_reflns_limit_k_max 12
_diffrn_reflns_limit_k_min -11
_diffrn_reflns_limit_l_max 14
_diffrn_reflns_limit_l_min -14
_diffrn_reflns_number 10791
_diffrn_reflns_point_group_measured_fraction_full 0.999
_diffrn_reflns_point_group_measured_fraction_max 0.868
_diffrn_reflns_theta_full 25.242
_diffrn_reflns_theta_max 29.138
_diffrn_reflns_theta_min 2.975
_diffrn_source 'Enhance (Mo) X-ray Source'
_exptl_absorpt_coefficient_mu 0.597
_exptl_absorpt_correction_T_max 1.00000
_exptl_absorpt_correction_T_min 0.92455
_exptl_absorpt_correction_type multi-scan
_exptl_absorpt_process_details
;
CrysAlisPro, Agilent Technologies,
Version 1.171.36.32 (release 02-08-2013 CrysAlis171 .NET)
(compiled Aug  2 2013,16:46:58)
Empirical absorption correction using spherical harmonics,
 implemented in SCALE3 ABSPACK scaling algorithm.
;
_exptl_crystal_density_diffrn 1.481
_exptl_crystal_F_000 375
_refine_diff_density_max 0.257
_refine_diff_density_min -0.288
_refine_diff_density_rms 0.047
_refine_ls_extinction_method none
_refine_ls_goodness_of_fit_ref 1.070
_refine_ls_hydrogen_treatment mixed
_refine_ls_matrix_type full
_refine_ls_number_parameters 231
_refine_ls_number_reflns 3768
_refine_ls_number_restraints 0
_refine_ls_restrained_S_all 1.070
_refine_ls_R_factor_all 0.0421
_refine_ls_R_factor_gt 0.0348
_refine_ls_shift/su_max 0.000
_refine_ls_shift/su_mean 0.000
_refine_ls_structure_factor_coef Fsqd
_refine_ls_weighting_details 'w=1/[\s^2^(Fo^2^)+(0.0365P)^2^+0.1974P] where P=(Fo^2^+2Fc^2^)/3'
_refine_ls_weighting_scheme calc
_refine_ls_wR_factor_gt 0.0814
_refine_ls_wR_factor_ref 0.0862
_reflns_Friedel_coverage 0.000
_reflns_number_gt 3299
_reflns_number_total 3768
_reflns_threshold_expression 'I > 2\s(I)'
_cod_data_source_file c8nj01236a2.cif
_cod_data_source_block exp_1102
_cod_depositor_comments 'Adding full bibliography for 7057295.cif.'
_cod_original_cell_volume 807.04(9)
_cod_database_code 7057295
_shelxl_version_number 2014-1
_shelx_space_group_comment
;
The symmetry employed for this shelxl refinement is uniquely defined
by the following loop, which should always be used as a source of
symmetry information in preference to the above space-group names.
They are only intended as comments.
;
_reflns_odcompleteness_completeness 99.88
_reflns_odcompleteness_iscentric 1
_reflns_odcompleteness_theta 26.32
_olex2_refinement_description
;
1. Others
 Fixed Uiso: H00A(0.056) H00J(0.066) H00Q(0.066) H008(0.042) H00E(0.035)
 H00F(0.044) H00C(0.043) H00D(0.043) H00I(0.043) H00G(0.05) H00H(0.05)
 H00K(0.049) H00L(0.056) H00M(0.059) H00N(0.078) H00O(0.071) H00P(0.079)
 Fixed X: Co01(0.5) H00A(0.7785) H00J(1.0049) H00Q(0.9253) H008(-0.0881)
 H00E(0.2853) H00F(0.5284) H00C(0.3238) H00D(0.2631) H00I(0.2516) H00G(0.5828)
 H00H(0.527) H00K(0.4324) H00L(0.0174) H00M(-0.2401) H00N(-0.2988) H00O(-
 0.1112) H00P(-0.3651)
 Fixed Y: Co01(0) H00A(0.0356) H00J(-0.0565) H00Q(-0.178) H008(0.7524)
 H00E(0.2421) H00F(0.3234) H00C(-0.1141) H00D(0.0721) H00I(0.6946) H00G(-
 0.0847) H00H(0.1033) H00K(0.5955) H00L(0.23) H00M(0.675) H00N(0.3126)
 H00O(0.1371) H00P(0.5797)
 Fixed Z: Co01(0.5) H00A(0.5102) H00J(0.2883) H00Q(0.29) H008(0.7024)
 H00E(0.6062) H00F(0.3117) H00C(0.1265) H00D(0.0729) H00I(0.3973) H00G(0.1154)
 H00H(0.0709) H00K(0.2694) H00L(0.9044) H00M(0.8628) H00N(1.1508) H00O(1.0812)
 H00P(1.0412)
;
_olex2_submission_special_instructions 'No special instructions were received'

loop_
_space_group_symop_operation_xyz
'x, y, z'
'-x, -y, -z'

loop_
_atom_site_label
_atom_site_type_symbol
_atom_site_fract_x
_atom_site_fract_y
_atom_site_fract_z
_atom_site_U_iso_or_equiv
_atom_site_adp_type
_atom_site_occupancy
_atom_site_site_symmetry_order
_atom_site_calc_flag
_atom_site_refinement_flags_posn
_atom_site_refinement_flags_adp
_atom_site_refinement_flags_occupancy
Co01 Co 0.5000 0.0000 0.5000 0.02570(10) Uani 1 2 d S T P
O002 O 0.45690(13) 0.00500(15) 0.31460(10) 0.0347(3) Uani 1 1 d . . .
O003 O 0.19835(14) 0.02213(15) 0.30043(11) 0.0364(3) Uani 1 1 d . . .
O004 O 0.72083(15) 0.04422(16) 0.44600(12) 0.0375(3) Uani 1 1 d . . .
H00A H 0.7785 0.0356 0.5102 0.056 Uiso 1 1 d GR . .
O005 O 0.91459(15) -0.07803(16) 0.28294(14) 0.0439(3) Uani 1 1 d . . .
H00J H 1.0049 -0.0565 0.2883 0.066 Uiso 1 1 d G . .
H00Q H 0.9253 -0.1780 0.2900 0.066 Uiso 1 1 d G . .
N006 N 0.41572(16) 0.25593(17) 0.46234(13) 0.0300(3) Uani 1 1 d . . .
O007 N 0.08590(16) 0.42249(17) 0.70051(13) 0.0313(3) Uani 1 1 d . . .
N008 N -0.02840(17) 0.67119(17) 0.68544(14) 0.0352(3) Uani 1 1 d . . .
H008 H -0.0881 0.7524 0.7024 0.042 Uiso 1 1 calc R . .
O009 N 0.06525(17) 0.68148(17) 0.58749(14) 0.0357(3) Uani 1 1 d . . .
C00A C 0.33377(19) 0.00683(19) 0.25705(14) 0.0268(3) Uani 1 1 d . . .
C00B C 0.24636(18) 0.4766(2) 0.51579(15) 0.0282(3) Uani 1 1 d . . .
C00C C 0.13227(19) 0.5283(2) 0.60129(16) 0.0297(3) Uani 1 1 d . . .
C00D C -0.01540(19) 0.5173(2) 0.75225(15) 0.0305(4) Uani 1 1 d . . .
C00E C 0.31325(19) 0.3145(2) 0.53656(15) 0.0295(3) Uani 1 1 d . . .
H00E H 0.2853 0.2421 0.6062 0.035 Uiso 1 1 calc R . .
C00F C 0.4572(2) 0.3619(2) 0.36439(16) 0.0363(4) Uani 1 1 d . . .
H00F H 0.5284 0.3234 0.3117 0.044 Uiso 1 1 calc R . .
C00G C -0.0978(2) 0.4624(2) 0.86453(16) 0.0343(4) Uani 1 1 d . . .
C00H C 0.3452(2) -0.0102(2) 0.12567(15) 0.0359(4) Uani 1 1 d . . .
H00C H 0.3238 -0.1141 0.1265 0.043 Uiso 1 1 calc R . .
H00D H 0.2631 0.0721 0.0729 0.043 Uiso 1 1 calc R . .
C00I C 0.2924(2) 0.5844(2) 0.41393(17) 0.0358(4) Uani 1 1 d . . .
H00I H 0.2516 0.6946 0.3973 0.043 Uiso 1 1 calc R . .
C00J C 0.5010(2) 0.0029(3) 0.06740(16) 0.0415(5) Uani 1 1 d . . .
H00G H 0.5828 -0.0847 0.1154 0.050 Uiso 1 1 calc R . .
H00H H 0.5270 0.1033 0.0709 0.050 Uiso 1 1 calc R . .
C00K C 0.3994(2) 0.5254(2) 0.33798(17) 0.0404(4) Uani 1 1 d . . .
H00K H 0.4324 0.5955 0.2694 0.049 Uiso 1 1 calc R . .
C00L C -0.0600(3) 0.3012(3) 0.93130(18) 0.0466(5) Uani 1 1 d . . .
H00L H 0.0174 0.2300 0.9044 0.056 Uiso 1 1 calc R . .
C00M C -0.2131(2) 0.5665(3) 0.9066(2) 0.0495(5) Uani 1 1 d . . .
H00M H -0.2401 0.6750 0.8628 0.059 Uiso 1 1 calc R . .
C00N C -0.2487(3) 0.3501(4) 1.0784(2) 0.0651(7) Uani 1 1 d . . .
H00N H -0.2988 0.3126 1.1508 0.078 Uiso 1 1 calc R . .
C00O C -0.1363(3) 0.2457(3) 1.0374(2) 0.0592(6) Uani 1 1 d . . .
H00O H -0.1112 0.1371 1.0812 0.071 Uiso 1 1 calc R . .
C00P C -0.2878(3) 0.5094(4) 1.0133(2) 0.0658(7) Uani 1 1 d . . .
H00P H -0.3651 0.5797 1.0412 0.079 Uiso 1 1 calc R . .
H00B H 0.778(3) 0.008(3) 0.397(2) 0.060(7) Uiso 1 1 d . . .

loop_
_atom_site_aniso_label
_atom_site_aniso_U_11
_atom_site_aniso_U_22
_atom_site_aniso_U_33
_atom_site_aniso_U_23
_atom_site_aniso_U_13
_atom_site_aniso_U_12
Co01 0.02641(17) 0.02957(18) 0.02317(16) -0.01179(13) 0.00662(12) -0.00467(12)
O002 0.0313(6) 0.0515(8) 0.0250(6) -0.0175(6) 0.0051(5) -0.0077(5)
O003 0.0303(6) 0.0452(7) 0.0358(7) -0.0167(6) 0.0087(5) -0.0054(5)
O004 0.0302(6) 0.0463(8) 0.0423(7) -0.0212(7) 0.0079(6) -0.0099(6)
O005 0.0395(7) 0.0378(7) 0.0544(8) -0.0129(7) 0.0135(6) -0.0088(6)
N006 0.0300(7) 0.0305(7) 0.0306(7) -0.0114(6) 0.0079(6) -0.0054(6)
O007 0.0334(7) 0.0282(7) 0.0323(7) -0.0114(6) 0.0055(6) -0.0027(6)
N008 0.0371(8) 0.0295(8) 0.0388(8) -0.0149(7) 0.0086(6) 0.0006(6)
O009 0.0384(8) 0.0285(8) 0.0400(8) -0.0124(6) 0.0094(6) -0.0032(6)
C00A 0.0309(8) 0.0226(8) 0.0261(8) -0.0083(6) 0.0038(6) -0.0020(6)
C00B 0.0268(8) 0.0298(8) 0.0297(8) -0.0110(7) 0.0023(6) -0.0061(6)
C00C 0.0286(8) 0.0271(8) 0.0341(9) -0.0108(7) 0.0020(7) -0.0043(6)
C00D 0.0299(8) 0.0309(9) 0.0316(9) -0.0126(7) 0.0006(7) -0.0032(7)
C00E 0.0306(8) 0.0288(8) 0.0306(8) -0.0096(7) 0.0082(7) -0.0079(6)
C00F 0.0342(9) 0.0425(10) 0.0303(9) -0.0093(8) 0.0098(7) -0.0056(7)
C00G 0.0335(9) 0.0420(10) 0.0303(9) -0.0144(8) 0.0027(7) -0.0089(7)
C00H 0.0361(9) 0.0467(11) 0.0277(9) -0.0169(8) 0.0027(7) -0.0062(8)
C00I 0.0360(9) 0.0282(9) 0.0389(10) -0.0045(8) 0.0017(7) -0.0041(7)
C00J 0.0377(10) 0.0642(13) 0.0276(9) -0.0216(9) 0.0059(7) -0.0102(9)
C00K 0.0422(10) 0.0390(10) 0.0339(9) 0.0007(8) 0.0088(8) -0.0095(8)
C00L 0.0533(12) 0.0477(12) 0.0365(10) -0.0096(9) 0.0058(9) -0.0085(9)
C00M 0.0492(12) 0.0511(12) 0.0479(12) -0.0184(10) 0.0152(9) -0.0037(9)
C00N 0.0640(15) 0.098(2) 0.0424(12) -0.0206(14) 0.0220(11) -0.0378(15)
C00O 0.0746(16) 0.0600(14) 0.0413(12) -0.0042(11) 0.0064(11) -0.0240(12)
C00P 0.0567(14) 0.0872(19) 0.0598(15) -0.0335(15) 0.0260(12) -0.0124(13)

loop_
_atom_type_symbol
_atom_type_description
_atom_type_scat_dispersion_real
_atom_type_scat_dispersion_imag
_atom_type_scat_source
C C 0.0033 0.0016 'International Tables Vol C Tables 4.2.6.8 and 6.1.1.4'
H H 0.0000 0.0000 'International Tables Vol C Tables 4.2.6.8 and 6.1.1.4'
Co Co 0.3494 0.9721 'International Tables Vol C Tables 4.2.6.8 and 6.1.1.4'
N N 0.0061 0.0033 'International Tables Vol C Tables 4.2.6.8 and 6.1.1.4'
O O 0.0106 0.0060 'International Tables Vol C Tables 4.2.6.8 and 6.1.1.4'

loop_
_geom_angle_atom_site_label_1
_geom_angle_atom_site_label_2
_geom_angle_atom_site_label_3
_geom_angle
_geom_angle_site_symmetry_1
_geom_angle_site_symmetry_3
O002 Co01 O002 180.0 2_656 .
O002 Co01 N006 87.32(5) 2_656 .
O002 Co01 N006 92.68(5) . .
O002 Co01 N006 92.68(5) 2_656 2_656
O002 Co01 N006 87.32(5) . 2_656
O004 Co01 O002 86.15(5) . .
O004 Co01 O002 86.14(5) 2_656 2_656
O004 Co01 O002 93.85(5) 2_656 .
O004 Co01 O002 93.85(5) . 2_656
O004 Co01 O004 180.0 . 2_656
O004 Co01 N006 88.09(5) 2_656 2_656
O004 Co01 N006 88.09(5) . .
O004 Co01 N006 91.91(5) . 2_656
O004 Co01 N006 91.91(5) 2_656 .
N006 Co01 N006 180.0 2_656 .
C00A O002 Co01 131.20(10) . .
Co01 O004 H00A 109.7 . .
Co01 O004 H00B 127.9(17) . .
H00A O004 H00B 107.8 . .
H00J O005 H00Q 109.4 . .
C00E N006 Co01 119.80(11) . .
C00F N006 Co01 122.88(11) . .
C00F N006 C00E 117.29(14) . .
C00D O007 C00C 103.32(14) . .
O009 N008 H008 124.5 . .
C00D N008 H008 124.5 . .
C00D N008 O009 110.95(13) . .
C00C O009 N008 101.93(14) . .
O002 C00A O003 124.49(14) . .
O002 C00A C00H 118.37(14) . .
O003 C00A C00H 117.15(14) . .
C00E C00B C00C 119.58(15) . .
C00E C00B C00I 117.80(15) . .
C00I C00B C00C 122.62(15) . .
O007 C00C C00B 122.67(14) . .
O009 C00C O007 114.71(14) . .
O009 C00C C00B 122.62(16) . .
O007 C00D N008 109.10(15) . .
O007 C00D C00G 125.25(16) . .
N008 C00D C00G 125.65(15) . .
N006 C00E C00B 123.79(16) . .
N006 C00E H00E 118.1 . .
C00B C00E H00E 118.1 . .
N006 C00F H00F 118.5 . .
N006 C00F C00K 122.92(16) . .
C00K C00F H00F 118.5 . .
C00L C00G C00D 119.14(16) . .
C00L C00G C00M 118.81(18) . .
C00M C00G C00D 122.04(18) . .
C00A C00H H00C 108.3 . .
C00A C00H H00D 108.3 . .
H00C C00H H00D 107.4 . .
C00J C00H C00A 115.99(14) . .
C00J C00H H00C 108.3 . .
C00J C00H H00D 108.3 . .
C00B C00I H00I 120.6 . .
C00K C00I C00B 118.80(16) . .
C00K C00I H00I 120.6 . .
C00H C00J C00J 112.74(19) . 2_655
C00H C00J H00G 109.0 . .
C00H C00J H00H 109.0 . .
C00J C00J H00G 109.0 2_655 .
C00J C00J H00H 109.0 2_655 .
H00G C00J H00H 107.8 . .
C00F C00K C00I 119.37(17) . .
C00F C00K H00K 120.3 . .
C00I C00K H00K 120.3 . .
C00G C00L H00L 119.8 . .
C00O C00L C00G 120.4(2) . .
C00O C00L H00L 119.8 . .
C00G C00M H00M 119.9 . .
C00P C00M C00G 120.1(2) . .
C00P C00M H00M 119.9 . .
C00O C00N H00N 119.9 . .
C00O C00N C00P 120.2(2) . .
C00P C00N H00N 119.9 . .
C00L C00O H00O 119.9 . .
C00N C00O C00L 120.1(2) . .
C00N C00O H00O 119.9 . .
C00M C00P H00P 119.8 . .
C00N C00P C00M 120.3(2) . .
C00N C00P H00P 119.8 . .

loop_
_geom_bond_atom_site_label_1
_geom_bond_atom_site_label_2
_geom_bond_distance
_geom_bond_site_symmetry_2
Co01 O002 2.0981(11) .
Co01 O002 2.0981(11) 2_656
Co01 O004 2.0901(13) .
Co01 O004 2.0901(13) 2_656
Co01 N006 2.1488(14) .
Co01 N006 2.1488(14) 2_656
O002 C00A 1.2463(19) .
O003 C00A 1.266(2) .
O004 H00A 0.8548 .
O004 H00B 0.83(2) .
O005 H00J 0.8506 .
O005 H00Q 0.8501 .
N006 C00E 1.337(2) .
N006 C00F 1.335(2) .
O007 C00C 1.361(2) .
O007 C00D 1.329(2) .
N008 H008 0.8600 .
N008 O009 1.357(2) .
N008 C00D 1.341(2) .
O009 C00C 1.324(2) .
C00A C00H 1.520(2) .
C00B C00C 1.466(2) .
C00B C00E 1.384(2) .
C00B C00I 1.388(2) .
C00D C00G 1.459(2) .
C00E H00E 0.9300 .
C00F H00F 0.9300 .
C00F C00K 1.376(3) .
C00G C00L 1.386(3) .
C00G C00M 1.386(3) .
C00H H00C 0.9700 .
C00H H00D 0.9700 .
C00H C00J 1.512(2) .
C00I H00I 0.9300 .
C00I C00K 1.376(3) .
C00J C00J 1.524(3) 2_655
C00J H00G 0.9700 .
C00J H00H 0.9700 .
C00K H00K 0.9300 .
C00L H00L 0.9300 .
C00L C00O 1.378(3) .
C00M H00M 0.9300 .
C00M C00P 1.379(3) .
C00N H00N 0.9300 .
C00N C00O 1.367(3) .
C00N C00P 1.368(4) .
C00O H00O 0.9300 .
C00P H00P 0.9300 .

loop_
_geom_torsion_atom_site_label_1
_geom_torsion_atom_site_label_2
_geom_torsion_atom_site_label_3
_geom_torsion_atom_site_label_4
_geom_torsion
_geom_torsion_site_symmetry_4
Co01 O002 C00A O003 7.4(3) .
Co01 O002 C00A C00H -172.65(11) .
Co01 N006 C00E C00B -176.43(12) .
Co01 N006 C00F C00K 177.85(14) .
O002 C00A C00H C00J -10.9(2) .
O003 C00A C00H C00J 169.02(16) .
N006 C00F C00K C00I -0.9(3) .
O007 C00D C00G C00L 6.2(3) .
O007 C00D C00G C00M -173.71(18) .
N008 O009 C00C O007 0.60(19) .
N008 O009 C00C C00B -179.91(15) .
N008 C00D C00G C00L -173.12(17) .
N008 C00D C00G C00M 7.0(3) .
O009 N008 C00D O007 -0.22(19) .
O009 N008 C00D C00G 179.21(16) .
C00A C00H C00J C00J -175.7(2) 2_655
C00B C00I C00K C00F 0.3(3) .
C00C O007 C00D N008 0.55(18) .
C00C O007 C00D C00G -178.88(16) .
C00C C00B C00E N006 178.59(15) .
C00C C00B C00I C00K -179.59(17) .
C00D O007 C00C O009 -0.74(19) .
C00D O007 C00C C00B 179.78(15) .
C00D N008 O009 C00C -0.22(18) .
C00D C00G C00L C00O -179.71(19) .
C00D C00G C00M C00P -179.9(2) .
C00E N006 C00F C00K 0.0(3) .
C00E C00B C00C O007 -1.3(2) .
C00E C00B C00C O009 179.27(16) .
C00E C00B C00I C00K 1.0(3) .
C00F N006 C00E C00B 1.5(2) .
C00G C00L C00O C00N -0.8(4) .
C00G C00M C00P C00N 0.0(4) .
C00I C00B C00C O007 179.34(16) .
C00I C00B C00C O009 -0.1(3) .
C00I C00B C00E N006 -2.0(3) .
C00L C00G C00M C00P 0.2(3) .
C00M C00G C00L C00O 0.2(3) .
C00O C00N C00P C00M -0.7(4) .
C00P C00N C00O C00L 1.0(4) .
